data_1560025
loop_
_publ_author_name
'Litle, Elishua D.'
'Wilkins, Lewis C.'
'Gabba\"i, Fran\,cois P.'

_publ_section_title
;
 Ligand-enforced intimacy between a gold cation and a carbenium ion:
 impact on stability and reactivity
;
_journal_issue 11
_journal_name_full 'Chemical Science'
_journal_page_first 3929
_journal_page_last 3936
_journal_paper_doi 10.1039/D0SC05777K
_journal_volume 12
_journal_year 2021
_chemical_formula_moiety 'C33 H29 Au Cl N P, B F4'
_chemical_formula_sum 'C33 H29 Au B Cl F4 N P'
_chemical_formula_weight 789.77
_chemical_name_systematic C33H29AuBClF4NP
_space_group_crystal_system monoclinic
_space_group_IT_number 4
_space_group_name_Hall 'P 2yb'
_space_group_name_H-M_alt 'P 1 21 1'
_atom_sites_solution_hydrogens geom
_atom_sites_solution_primary dual
_audit_creation_date 2020-10-16
_audit_creation_method
;
Olex2 1.2
(compiled 2018.05.29 svn.r3508 for OlexSys, GUI svn.r5506)
;
_audit_update_record
;
2020-10-16 deposited with the CCDC.	2021-01-08 downloaded from the CCDC.
;
_cell_angle_alpha 90
_cell_angle_beta 111.472(2)
_cell_angle_gamma 90
_cell_formula_units_Z 2
_cell_length_a 8.2171(6)
_cell_length_b 20.0635(13)
_cell_length_c 9.9302(6)
_cell_measurement_reflns_used 9859
_cell_measurement_temperature 110(2)
_cell_measurement_theta_max 29.45
_cell_measurement_theta_min 2.43
_cell_volume 1523.51(18)
_computing_cell_refinement 'SAINT V8.38A (?, 2016)'
_computing_data_reduction 'SAINT V8.38A (?, 2016)'
_computing_molecular_graphics 'Olex2 (Dolomanov et al., 2009)'
_computing_publication_material 'Olex2 (Dolomanov et al., 2009)'
_computing_structure_refinement 'ShelXL (Sheldrick, 2015)'
_computing_structure_solution 'ShelXT (Sheldrick, 2015)'
_diffrn_ambient_temperature 110.0
_diffrn_detector 'Bruker APEX2 area detector'
_diffrn_detector_area_resol_mean 7.9
_diffrn_detector_type 'CCD area detector'
_diffrn_measured_fraction_theta_full 0.999
_diffrn_measured_fraction_theta_max 0.998
_diffrn_measurement_device 'three-circle diffractometer'
_diffrn_measurement_device_type 'Bruker APEX-II CCD'
_diffrn_measurement_method '\f and \w scans'
_diffrn_radiation_monochromator 'mirror optics'
_diffrn_radiation_probe x-ray
_diffrn_radiation_type MoK\a
_diffrn_radiation_wavelength 0.71073
_diffrn_reflns_av_R_equivalents 0.0342
_diffrn_reflns_av_unetI/netI 0.0276
_diffrn_reflns_Laue_measured_fraction_full 0.999
_diffrn_reflns_Laue_measured_fraction_max 0.998
_diffrn_reflns_limit_h_max 11
_diffrn_reflns_limit_h_min -11
_diffrn_reflns_limit_k_max 28
_diffrn_reflns_limit_k_min -28
_diffrn_reflns_limit_l_max 13
_diffrn_reflns_limit_l_min -14
_diffrn_reflns_number 44729
_diffrn_reflns_point_group_measured_fraction_full 0.999
_diffrn_reflns_point_group_measured_fraction_max 0.998
_diffrn_reflns_theta_full 25.242
_diffrn_reflns_theta_max 30.115
_diffrn_reflns_theta_min 2.427
_diffrn_source 'microfocus sealed X-ray tube'
_diffrn_source_type 'Incoatec I\ms'
_diffrn_standards_number 0
_exptl_absorpt_coefficient_mu 5.017
_exptl_absorpt_correction_T_max 0.3807
_exptl_absorpt_correction_T_min 0.2670
_exptl_absorpt_correction_type multi-scan
_exptl_absorpt_process_details
;
SADABS-2016/2 (Bruker,2016/2) was used for absorption correction.
wR2(int) was 0.0883 before and 0.0480 after correction.
The Ratio of minimum to maximum transmission is 0.7013.
The \l/2 correction factor is Not present.
;
_exptl_crystal_colour red
_exptl_crystal_colour_primary red
_exptl_crystal_density_diffrn 1.722
_exptl_crystal_description needle
_exptl_crystal_F_000 772
_exptl_crystal_size_max 0.435
_exptl_crystal_size_mid 0.079
_exptl_crystal_size_min 0.066
_refine_diff_density_max 1.349
_refine_diff_density_min -1.388
_refine_diff_density_rms 0.099
_refine_ls_abs_structure_details
;
 Refined as an inversion twin.
;
_refine_ls_abs_structure_Flack 0.490(8)
_refine_ls_extinction_method none
_refine_ls_goodness_of_fit_ref 1.098
_refine_ls_hydrogen_treatment constr
_refine_ls_matrix_type full
_refine_ls_number_parameters 382
_refine_ls_number_reflns 8965
_refine_ls_number_restraints 25
_refine_ls_restrained_S_all 1.100
_refine_ls_R_factor_all 0.0345
_refine_ls_R_factor_gt 0.0310
_refine_ls_shift/su_max 0.001
_refine_ls_shift/su_mean 0.000
_refine_ls_structure_factor_coef Fsqd
_refine_ls_weighting_details 'w=1/[\s^2^(Fo^2^)+3.3738P] where P=(Fo^2^+2Fc^2^)/3'
_refine_ls_weighting_scheme calc
_refine_ls_wR_factor_gt 0.0558
_refine_ls_wR_factor_ref 0.0571
_reflns_Friedel_coverage 0.949
_reflns_Friedel_fraction_full 0.999
_reflns_Friedel_fraction_max 0.999
_reflns_number_gt 8504
_reflns_number_total 8965
_reflns_threshold_expression 'I > 2\s(I)'
_cod_data_source_file d0sc05777k2.cif
_cod_data_source_block eli72_1_0m_c
_cod_depositor_comments 'Adding full bibliography for 1560018--1560030.cif.'
_cod_database_code 1560025
_shelx_shelxl_version_number 2014/7
_shelx_space_group_comment
;
The symmetry employed for this shelxl refinement is uniquely defined
by the following loop, which should always be used as a source of
symmetry information in preference to the above space-group names.
They are only intended as comments.
;
_shelx_estimated_absorpt_t_max 0.733
_shelx_estimated_absorpt_t_min 0.219
_olex2_refinement_description
;
1. Twinned data refinement
 Scales: 0.510(8)
 0.490(8)
2. Fixed Uiso
 At 1.2 times of:
  All C(H) groups
 At 1.5 times of:
  All C(H,H,H) groups
3. Uiso/Uaniso restraints and constraints
C10 \\sim C11: within 2A with sigma of 0.04 and sigma for terminal atoms of 0.08
C8 \\sim C9: within 2A with sigma of 0.04 and sigma for terminal atoms of 0.08
C29 \\sim C28: within 2A with sigma of 0.04 and sigma for terminal atoms of 0.08
C30 \\sim C31: within 2A with sigma of 0.04 and sigma for terminal atoms of 0.08
Uanis(C30) = Uanis(C29)
4. Others
 Sof(F1A)=1-FVAR(1)
 Sof(F1)=FVAR(1)
 Sof(F3A)=1-FVAR(2)
 Sof(F3)=FVAR(2)
 Sof(F4A)=1-FVAR(3)
 Sof(F4)=FVAR(3)
5.a Aromatic/amide H refined with riding coordinates:
 C3(H3), C4(H4), C5(H5), C6(H6), C8(H8), C9(H9), C10(H10), C11(H11), C12(H12),
 C14(H14), C15(H15), C16(H16), C17(H17), C18(H18), C21(H21), C22(H22), C24(H24),
  C25(H25), C30(H30), C29(H29), C28(H28), C27(H27), C31(H31)
5.b Fitted hexagon refined as free rotating group:
 C7(C8,C9,C10,C11,C12), C30(C29,C28,C27,C26,C31)
5.c Idealised Me refined as rotating group:
 C32(H32A,H32B,H32C), C33(H33A,H33B,H33C)
;
_olex2_submission_special_instructions 'No special instructions were received'

loop_
_space_group_symop_operation_xyz
'x, y, z'
'-x, y+1/2, -z'

loop_
_atom_site_label
_atom_site_type_symbol
_atom_site_fract_x
_atom_site_fract_y
_atom_site_fract_z
_atom_site_U_iso_or_equiv
_atom_site_adp_type
_atom_site_occupancy
_atom_site_site_symmetry_order
_atom_site_calc_flag
_atom_site_refinement_flags_posn
_atom_site_refinement_flags_adp
_atom_site_refinement_flags_occupancy
_atom_site_disorder_assembly
_atom_site_disorder_group
Au1 Au 0.48523(3) 0.43686(3) 0.52680(2) 0.03030(5) Uani 1 1 d . . . . .
Cl1 Cl 0.4761(2) 0.44563(16) 0.75347(15) 0.0400(6) Uani 1 1 d . . . . .
P1 P 0.48538(19) 0.42524(8) 0.30324(17) 0.0286(5) Uani 1 1 d . . . . .
N1 N 1.2332(8) 0.2925(3) 0.6286(8) 0.0448(15) Uani 1 1 d . . . . .
C1 C 0.5760(10) 0.4945(3) 0.2331(8) 0.0359(16) Uani 1 1 d . . . . .
C2 C 0.7168(12) 0.5314(3) 0.3261(8) 0.0420(18) Uani 1 1 d . . . . .
C3 C 0.7799(15) 0.5855(4) 0.2697(11) 0.064(3) Uani 1 1 d . . . . .
H3 H 0.8700 0.6128 0.3328 0.076 Uiso 1 1 calc R . . . .
C4 C 0.712(2) 0.5994(5) 0.1230(15) 0.067(4) Uani 1 1 d . . . . .
H4 H 0.7617 0.6337 0.0844 0.080 Uiso 1 1 calc R . . . .
C5 C 0.5721(15) 0.5632(4) 0.0334(10) 0.063(3) Uani 1 1 d . . . . .
H5 H 0.5211 0.5744 -0.0664 0.076 Uiso 1 1 calc R . . . .
C6 C 0.5051(12) 0.5109(3) 0.0871(8) 0.0461(19) Uani 1 1 d . . . . .
H6 H 0.4097 0.4858 0.0237 0.055 Uiso 1 1 calc R . . . .
C7 C 0.2620(5) 0.4160(2) 0.1761(4) 0.0388(17) Uani 1 1 d . . . . .
C8 C 0.1518(8) 0.4710(2) 0.1387(6) 0.067(3) Uani 1 1 d G U . . .
H8 H 0.1956 0.5139 0.1741 0.080 Uiso 1 1 calc R . . . .
C9 C -0.0226(7) 0.4633(4) 0.0495(6) 0.108(7) Uani 1 1 d G U . . .
H9 H -0.0979 0.5009 0.0239 0.129 Uiso 1 1 calc R . . . .
C10 C -0.0866(4) 0.4004(5) -0.0024(5) 0.109(6) Uani 1 1 d G U . . .
H10 H -0.2058 0.3951 -0.0634 0.131 Uiso 1 1 calc R . . . .
C11 C 0.0236(7) 0.3454(4) 0.0350(6) 0.094(5) Uani 1 1 d G U . . .
H11 H -0.0202 0.3025 -0.0004 0.113 Uiso 1 1 calc R . . . .
C12 C 0.1979(6) 0.3532(2) 0.1243(6) 0.056(2) Uani 1 1 d G . . . .
H12 H 0.2732 0.3155 0.1498 0.067 Uiso 1 1 calc R . . . .
C13 C 0.5968(9) 0.3508(3) 0.2813(9) 0.0342(15) Uani 1 1 d . . . . .
C14 C 0.6113(10) 0.3372(4) 0.1486(10) 0.0455(18) Uani 1 1 d . . . . .
H14 H 0.5674 0.3674 0.0698 0.055 Uiso 1 1 calc R . . . .
C15 C 0.6913(17) 0.2785(6) 0.1353(18) 0.065(4) Uani 1 1 d . . . . .
H15 H 0.6968 0.2672 0.0442 0.078 Uiso 1 1 calc R . . . .
C16 C 0.7630(12) 0.2361(5) 0.2499(15) 0.083(4) Uani 1 1 d . . . . .
H16 H 0.8219 0.1970 0.2386 0.099 Uiso 1 1 calc R . . . .
C17 C 0.7503(12) 0.2498(4) 0.3790(13) 0.069(3) Uani 1 1 d . . . . .
H17 H 0.7993 0.2199 0.4577 0.083 Uiso 1 1 calc R . . . .
C18 C 0.6668(8) 0.3068(3) 0.3978(9) 0.0440(18) Uani 1 1 d . . . . .
H18 H 0.6570 0.3160 0.4884 0.053 Uiso 1 1 calc R . . . .
C19 C 0.8086(10) 0.5148(3) 0.4822(8) 0.0401(17) Uani 1 1 d . . . . .
C20 C 0.9082(8) 0.4584(3) 0.5187(7) 0.0388(17) Uani 1 1 d . . . . .
C21 C 0.9642(7) 0.4285(5) 0.6610(6) 0.038(2) Uani 1 1 d . . . . .
H21 H 0.9273 0.4482 0.7320 0.046 Uiso 1 1 calc R . . . .
C22 C 1.0656(9) 0.3743(4) 0.6969(8) 0.0441(18) Uani 1 1 d . . . . .
H22 H 1.0965 0.3559 0.7911 0.053 Uiso 1 1 calc R . . . .
C23 C 1.1286(8) 0.3437(4) 0.5943(8) 0.0412(17) Uani 1 1 d . . . . .
C24 C 1.0682(8) 0.3701(4) 0.4500(8) 0.0436(18) Uani 1 1 d . . . . .
H24 H 1.1020 0.3493 0.3784 0.052 Uiso 1 1 calc R . . . .
C25 C 0.9640(7) 0.4243(4) 0.4151(6) 0.038(2) Uani 1 1 d . . . . .
H25 H 0.9259 0.4407 0.3188 0.046 Uiso 1 1 calc R . . . .
C30 C 0.5967(11) 0.6372(3) 0.6512(8) 0.137(6) Uani 1 1 d . U . . .
H30 H 0.4861 0.6581 0.6288 0.164 Uiso 1 1 calc R . . . .
C29 C 0.7318(14) 0.6510(3) 0.7816(8) 0.137(6) Uani 1 1 d G U . . .
H29 H 0.7135 0.6814 0.8481 0.164 Uiso 1 1 calc R . . A .
C28 C 0.8936(12) 0.6205(3) 0.8144(6) 0.129(7) Uani 1 1 d G U . B 2
H28 H 0.9860 0.6299 0.9035 0.155 Uiso 1 1 calc R . . B 2
C27 C 0.9203(9) 0.5761(3) 0.7170(6) 0.093(5) Uani 1 1 d G . . B 2
H27 H 1.0309 0.5553 0.7395 0.112 Uiso 1 1 calc R . . B 2
C26 C 0.7852(9) 0.5623(2) 0.5867(6) 0.061(3) Uani 1 1 d G . . . .
C31 C 0.6234(9) 0.5928(3) 0.5538(6) 0.083(4) Uani 1 1 d G U . . .
H31 H 0.5311 0.5834 0.4648 0.100 Uiso 1 1 calc R . . . .
C32 C 1.2903(12) 0.2567(4) 0.5277(10) 0.058(2) Uani 1 1 d . . . . .
H32A H 1.1881 0.2426 0.4444 0.087 Uiso 1 1 calc GR . . . .
H32B H 1.3576 0.2174 0.5754 0.087 Uiso 1 1 calc GR . . . .
H32C H 1.3639 0.2858 0.4946 0.087 Uiso 1 1 calc GR . . . .
C33 C 1.3133(12) 0.2707(4) 0.7830(10) 0.056(2) Uani 1 1 d . . . . .
H33A H 1.3642 0.3094 0.8443 0.084 Uiso 1 1 calc GR . . . .
H33B H 1.4050 0.2378 0.7929 0.084 Uiso 1 1 calc GR . . . .
H33C H 1.2231 0.2507 0.8130 0.084 Uiso 1 1 calc GR . . . .
B1 B -0.1946(15) 0.1917(6) -0.2234(12) 0.058(3) Uani 1 1 d . . . . .
F2 F -0.3015(11) 0.2457(4) -0.2640(9) 0.118(3) Uani 1 1 d . . . C 1
F3 F -0.238(4) 0.1388(16) -0.201(6) 0.23(3) Uani 0.48(4) 1 d . . P C 1
F4 F -0.217(3) 0.1727(9) -0.0929(16) 0.110(7) Uani 0.55(2) 1 d . . P C 1
F1 F -0.0509(19) 0.2013(6) -0.226(4) 0.164(17) Uani 0.65(4) 1 d . . P C 2
F3A F -0.291(4) 0.1445(11) -0.321(2) 0.104(10) Uani 0.52(4) 1 d . . P C 2
F4A F -0.043(2) 0.2139(9) -0.1127(14) 0.080(6) Uani 0.45(2) 1 d . . P C 2
F1A F -0.140(5) 0.172(3) -0.332(2) 0.18(3) Uani 0.35(4) 1 d . . P C 3

loop_
_atom_site_aniso_label
_atom_site_aniso_U_11
_atom_site_aniso_U_22
_atom_site_aniso_U_33
_atom_site_aniso_U_23
_atom_site_aniso_U_13
_atom_site_aniso_U_12
Au1 0.02975(9) 0.03160(9) 0.03202(9) 0.00889(15) 0.01424(7) -0.00253(15)
Cl1 0.0405(7) 0.0510(17) 0.0295(6) 0.0056(9) 0.0142(5) -0.0050(9)
P1 0.0279(6) 0.0253(13) 0.0379(7) 0.0057(6) 0.0182(6) 0.0005(6)
N1 0.032(3) 0.047(3) 0.064(4) -0.018(3) 0.029(3) -0.016(3)
C1 0.058(5) 0.025(3) 0.040(4) -0.001(3) 0.035(4) 0.000(3)
C2 0.074(6) 0.023(3) 0.050(4) -0.009(3) 0.047(4) -0.011(3)
C3 0.124(9) 0.030(4) 0.071(6) -0.020(4) 0.076(6) -0.031(5)
C4 0.136(12) 0.024(4) 0.080(8) -0.005(4) 0.085(8) -0.020(5)
C5 0.132(9) 0.031(4) 0.056(5) 0.013(3) 0.070(6) 0.014(5)
C6 0.082(6) 0.027(3) 0.048(4) 0.008(3) 0.045(4) 0.012(3)
C7 0.028(3) 0.066(5) 0.028(3) 0.009(3) 0.016(2) 0.012(3)
C8 0.059(5) 0.113(8) 0.040(4) 0.030(4) 0.033(4) 0.045(5)
C9 0.048(6) 0.25(2) 0.030(4) 0.051(7) 0.026(4) 0.084(9)
C10 0.028(4) 0.28(2) 0.022(4) 0.015(7) 0.008(4) 0.026(7)
C11 0.033(5) 0.209(15) 0.048(5) -0.029(7) 0.025(4) -0.026(7)
C12 0.029(4) 0.099(7) 0.045(4) -0.011(4) 0.022(3) -0.012(4)
C13 0.022(3) 0.027(3) 0.055(5) 0.001(3) 0.016(3) -0.003(3)
C14 0.036(4) 0.031(3) 0.077(6) -0.012(4) 0.031(4) -0.006(3)
C15 0.056(6) 0.051(6) 0.104(11) -0.030(6) 0.050(7) -0.005(5)
C16 0.047(5) 0.039(5) 0.153(12) -0.023(6) 0.026(6) 0.011(4)
C17 0.046(5) 0.030(4) 0.116(9) -0.006(5) 0.011(5) 0.008(3)
C18 0.023(3) 0.031(3) 0.071(5) 0.000(3) 0.010(3) -0.006(3)
C19 0.059(4) 0.031(3) 0.049(4) -0.016(3) 0.043(4) -0.025(3)
C20 0.031(3) 0.061(5) 0.034(3) -0.025(3) 0.023(3) -0.024(3)
C21 0.030(3) 0.057(6) 0.036(3) -0.023(4) 0.021(2) -0.017(4)
C22 0.025(3) 0.075(5) 0.036(4) -0.022(4) 0.017(3) -0.012(3)
C23 0.024(3) 0.061(5) 0.045(4) -0.022(3) 0.019(3) -0.020(3)
C24 0.025(3) 0.072(5) 0.043(4) -0.028(4) 0.022(3) -0.016(3)
C25 0.028(3) 0.060(7) 0.034(3) -0.024(3) 0.019(2) -0.019(3)
C30 0.342(18) 0.027(3) 0.131(8) -0.004(4) 0.194(11) -0.010(6)
C29 0.342(18) 0.027(3) 0.131(8) -0.004(4) 0.194(11) -0.010(6)
C28 0.29(2) 0.063(6) 0.085(7) -0.046(6) 0.132(11) -0.108(10)
C27 0.179(12) 0.068(6) 0.067(6) -0.044(5) 0.087(8) -0.089(7)
C26 0.123(8) 0.029(3) 0.066(5) -0.018(3) 0.076(6) -0.033(4)
C31 0.180(11) 0.024(3) 0.106(8) 0.010(4) 0.124(8) 0.007(5)
C32 0.055(5) 0.054(5) 0.077(6) -0.030(4) 0.039(5) -0.012(4)
C33 0.060(5) 0.043(4) 0.077(6) -0.007(4) 0.039(5) -0.004(4)
B1 0.059(6) 0.062(7) 0.040(6) 0.003(4) 0.004(5) 0.017(5)
F2 0.103(6) 0.127(7) 0.130(7) 0.055(5) 0.050(5) 0.076(5)
F3 0.19(3) 0.15(2) 0.24(6) 0.11(3) -0.06(3) -0.12(2)
F4 0.168(18) 0.111(12) 0.067(10) -0.016(8) 0.064(10) -0.002(11)
F1 0.065(9) 0.091(10) 0.37(5) -0.073(15) 0.114(18) -0.020(6)
F3A 0.141(19) 0.097(12) 0.057(11) -0.032(8) 0.015(10) -0.058(12)
F4A 0.093(12) 0.090(12) 0.045(8) 0.013(7) 0.010(7) 0.015(9)
F1A 0.14(3) 0.33(6) 0.039(12) -0.056(18) -0.018(13) 0.18(4)

loop_
_atom_type_symbol
_atom_type_description
_atom_type_scat_dispersion_real
_atom_type_scat_dispersion_imag
_atom_type_scat_source
C C 0.0033 0.0016 'International Tables Vol C Tables 4.2.6.8 and 6.1.1.4'
H H 0.0000 0.0000 'International Tables Vol C Tables 4.2.6.8 and 6.1.1.4'
Au Au -2.0133 8.8022 'International Tables Vol C Tables 4.2.6.8 and 6.1.1.4'
B B 0.0013 0.0007 'International Tables Vol C Tables 4.2.6.8 and 6.1.1.4'
Cl Cl 0.1484 0.1585 'International Tables Vol C Tables 4.2.6.8 and 6.1.1.4'
F F 0.0171 0.0103 'International Tables Vol C Tables 4.2.6.8 and 6.1.1.4'
N N 0.0061 0.0033 'International Tables Vol C Tables 4.2.6.8 and 6.1.1.4'
P P 0.1023 0.0942 'International Tables Vol C Tables 4.2.6.8 and 6.1.1.4'

loop_
_geom_angle_atom_site_label_1
_geom_angle_atom_site_label_2
_geom_angle_atom_site_label_3
_geom_angle
_geom_angle_site_symmetry_1
_geom_angle_site_symmetry_3
_geom_angle_publ_flag
Cl1 Au1 C19 114.85(13) . . ?
P1 Au1 Cl1 177.66(9) . . ?
P1 Au1 C19 67.46(13) . . ?
C1 P1 Au1 116.6(2) . . ?
C7 P1 Au1 109.48(15) . . ?
C7 P1 C1 105.2(3) . . ?
C13 P1 Au1 113.0(3) . . ?
C13 P1 C1 106.7(3) . . ?
C13 P1 C7 105.0(3) . . ?
C23 N1 C32 124.2(7) . . ?
C23 N1 C33 119.9(6) . . ?
C32 N1 C33 115.7(7) . . ?
C2 C1 P1 120.2(5) . . ?
C6 C1 P1 120.2(6) . . ?
C6 C1 C2 119.6(6) . . ?
C1 C2 C3 118.8(8) . . ?
C1 C2 C19 123.4(6) . . ?
C3 C2 C19 117.8(8) . . ?
C2 C3 H3 119.7 . . ?
C4 C3 C2 120.6(9) . . ?
C4 C3 H3 119.7 . . ?
C3 C4 H4 120.2 . . ?
C5 C4 C3 119.6(8) . . ?
C5 C4 H4 120.2 . . ?
C4 C5 H5 119.7 . . ?
C4 C5 C6 120.5(9) . . ?
C6 C5 H5 119.7 . . ?
C1 C6 H6 119.7 . . ?
C5 C6 C1 120.6(9) . . ?
C5 C6 H6 119.7 . . ?
C8 C7 P1 119.9(3) . . ?
C8 C7 C12 120.0 . . ?
C12 C7 P1 120.0(3) . . ?
C7 C8 H8 120.0 . . ?
C9 C8 C7 120.0 . . ?
C9 C8 H8 120.0 . . ?
C8 C9 H9 120.0 . . ?
C8 C9 C10 120.0 . . ?
C10 C9 H9 120.0 . . ?
C9 C10 H10 120.0 . . ?
C11 C10 C9 120.0 . . ?
C11 C10 H10 120.0 . . ?
C10 C11 H11 120.0 . . ?
C12 C11 C10 120.0 . . ?
C12 C11 H11 120.0 . . ?
C7 C12 H12 120.0 . . ?
C11 C12 C7 120.0 . . ?
C11 C12 H12 120.0 . . ?
C14 C13 P1 120.0(6) . . ?
C14 C13 C18 120.4(7) . . ?
C18 C13 P1 119.7(6) . . ?
C13 C14 H14 121.1 . . ?
C15 C14 C13 117.9(10) . . ?
C15 C14 H14 121.1 . . ?
C14 C15 H15 119.1 . . ?
C16 C15 C14 121.8(13) . . ?
C16 C15 H15 119.1 . . ?
C15 C16 H16 119.9 . . ?
C17 C16 C15 120.1(9) . . ?
C17 C16 H16 119.9 . . ?
C16 C17 H17 119.6 . . ?
C16 C17 C18 120.8(10) . . ?
C18 C17 H17 119.6 . . ?
C13 C18 H18 120.5 . . ?
C17 C18 C13 119.0(9) . . ?
C17 C18 H18 120.5 . . ?
C2 C19 Au1 97.0(4) . . ?
C20 C19 Au1 90.3(4) . . ?
C20 C19 C2 119.1(6) . . ?
C20 C19 C26 124.7(7) . . ?
C26 C19 Au1 83.8(3) . . ?
C26 C19 C2 116.2(6) . . ?
C19 C20 C21 123.3(6) . . ?
C19 C20 C25 121.3(6) . . ?
C25 C20 C21 115.4(7) . . ?
C20 C21 H21 118.6 . . ?
C22 C21 C20 122.8(6) . . ?
C22 C21 H21 118.6 . . ?
C21 C22 H22 119.7 . . ?
C21 C22 C23 120.7(7) . . ?
C23 C22 H22 119.7 . . ?
N1 C23 C22 121.8(7) . . ?
N1 C23 C24 120.4(6) . . ?
C24 C23 C22 117.8(7) . . ?
C23 C24 H24 119.7 . . ?
C25 C24 C23 120.6(6) . . ?
C25 C24 H24 119.7 . . ?
C20 C25 H25 118.8 . . ?
C24 C25 C20 122.5(6) . . ?
C24 C25 H25 118.8 . . ?
C29 C30 H30 120.0 . . ?
C29 C30 C31 120.0 . . ?
C31 C30 H30 120.0 . . ?
C30 C29 H29 120.0 . . ?
C28 C29 C30 120.0 . . ?
C28 C29 H29 120.0 . . ?
C29 C28 H28 120.0 . . ?
C29 C28 C27 120.0 . . ?
C27 C28 H28 120.0 . . ?
C28 C27 H27 120.0 . . ?
C26 C27 C28 120.0 . . ?
C26 C27 H27 120.0 . . ?
C27 C26 C19 121.3(5) . . ?
C31 C26 C19 118.7(5) . . ?
C31 C26 C27 120.0 . . ?
C30 C31 H31 120.0 . . ?
C26 C31 C30 120.0 . . ?
C26 C31 H31 120.0 . . ?
N1 C32 H32A 109.5 . . ?
N1 C32 H32B 109.5 . . ?
N1 C32 H32C 109.5 . . ?
H32A C32 H32B 109.5 . . ?
H32A C32 H32C 109.5 . . ?
H32B C32 H32C 109.5 . . ?
N1 C33 H33A 109.5 . . ?
N1 C33 H33B 109.5 . . ?
N1 C33 H33C 109.5 . . ?
H33A C33 H33B 109.5 . . ?
H33A C33 H33C 109.5 . . ?
H33B C33 H33C 109.5 . . ?
F2 B1 F4 101.5(11) . . ?
F3 B1 F2 125(2) . . ?
F3 B1 F4 55(3) . . ?
F1 B1 F3A 114.1(17) . . ?
F1 B1 F4A 50.8(16) . . ?
F3A B1 F4A 152.7(17) . . ?
B1 F3 F4 73(3) . . ?
F3 F4 B1 51.7(13) . . ?
F4A F1 B1 73.5(18) . . ?
F1 F4A B1 55.7(11) . . ?

loop_
_geom_bond_atom_site_label_1
_geom_bond_atom_site_label_2
_geom_bond_distance
_geom_bond_site_symmetry_2
_geom_bond_publ_flag
Au1 Cl1 2.2861(14) . ?
Au1 P1 2.2327(16) . ?
Au1 C19 3.250(6) . ?
P1 C1 1.831(7) . ?
P1 C7 1.817(4) . ?
P1 C13 1.805(7) . ?
N1 C23 1.302(10) . ?
N1 C32 1.443(9) . ?
N1 C33 1.495(11) . ?
C1 C2 1.399(11) . ?
C1 C6 1.389(10) . ?
C2 C3 1.405(9) . ?
C2 C19 1.492(11) . ?
C3 H3 0.9500 . ?
C3 C4 1.384(16) . ?
C4 H4 0.9500 . ?
C4 C5 1.375(17) . ?
C5 H5 0.9500 . ?
C5 C6 1.381(10) . ?
C6 H6 0.9500 . ?
C7 C8 1.3900 . ?
C7 C12 1.3900 . ?
C8 H8 0.9500 . ?
C8 C9 1.3900 . ?
C9 H9 0.9500 . ?
C9 C10 1.3900 . ?
C10 H10 0.9500 . ?
C10 C11 1.3900 . ?
C11 H11 0.9500 . ?
C11 C12 1.3900 . ?
C12 H12 0.9500 . ?
C13 C14 1.393(11) . ?
C13 C18 1.401(11) . ?
C14 H14 0.9500 . ?
C14 C15 1.378(13) . ?
C15 H15 0.9500 . ?
C15 C16 1.369(19) . ?
C16 H16 0.9500 . ?
C16 C17 1.353(16) . ?
C17 H17 0.9500 . ?
C17 C18 1.380(10) . ?
C18 H18 0.9500 . ?
C19 C20 1.366(10) . ?
C19 C26 1.472(7) . ?
C20 C21 1.447(9) . ?
C20 C25 1.442(8) . ?
C21 H21 0.9500 . ?
C21 C22 1.336(13) . ?
C22 H22 0.9500 . ?
C22 C23 1.438(9) . ?
C23 C24 1.436(11) . ?
C24 H24 0.9500 . ?
C24 C25 1.348(11) . ?
C25 H25 0.9500 . ?
C30 H30 0.9500 . ?
C30 C29 1.3900 . ?
C30 C31 1.3900 . ?
C29 H29 0.9500 . ?
C29 C28 1.3900 . ?
C28 H28 0.9500 . ?
C28 C27 1.3900 . ?
C27 H27 0.9500 . ?
C27 C26 1.3900 . ?
C26 C31 1.3900 . ?
C31 H31 0.9500 . ?
C32 H32A 0.9800 . ?
C32 H32B 0.9800 . ?
C32 H32C 0.9800 . ?
C33 H33A 0.9800 . ?
C33 H33B 0.9800 . ?
C33 H33C 0.9800 . ?
B1 F2 1.360(12) . ?
B1 F3 1.17(2) . ?
B1 F4 1.424(18) . ?
B1 F1 1.207(17) . ?
B1 F3A 1.381(17) . ?
B1 F4A 1.401(19) . ?
B1 F1A 1.37(2) . ?
F3 F4 1.23(6) . ?
F1 F4A 1.13(3) . ?

loop_
_geom_torsion_atom_site_label_1
_geom_torsion_atom_site_label_2
_geom_torsion_atom_site_label_3
_geom_torsion_atom_site_label_4
_geom_torsion
_geom_torsion_site_symmetry_1
_geom_torsion_site_symmetry_2
_geom_torsion_site_symmetry_3
_geom_torsion_site_symmetry_4
_geom_torsion_publ_flag
Au1 P1 C1 C2 34.7(6) . . . . ?
Au1 P1 C1 C6 -145.3(5) . . . . ?
Au1 P1 C7 C8 74.3(3) . . . . ?
Au1 P1 C7 C12 -101.2(3) . . . . ?
Au1 P1 C13 C14 -178.7(5) . . . . ?
Au1 P1 C13 C18 1.9(6) . . . . ?
Au1 C19 C20 C21 -65.1(6) . . . . ?
Au1 C19 C20 C25 114.6(5) . . . . ?
Au1 C19 C26 C27 121.2(3) . . . . ?
Au1 C19 C26 C31 -57.9(3) . . . . ?
P1 C1 C2 C3 -178.1(6) . . . . ?
P1 C1 C2 C19 4.1(10) . . . . ?
P1 C1 C6 C5 179.7(6) . . . . ?
P1 C7 C8 C9 -175.5(3) . . . . ?
P1 C7 C12 C11 175.5(3) . . . . ?
P1 C13 C14 C15 -177.5(7) . . . . ?
P1 C13 C18 C17 179.4(6) . . . . ?
N1 C23 C24 C25 -178.1(6) . . . . ?
C1 P1 C7 C8 -51.7(3) . . . . ?
C1 P1 C7 C12 132.8(3) . . . . ?
C1 P1 C13 C14 -49.3(6) . . . . ?
C1 P1 C13 C18 131.3(6) . . . . ?
C1 C2 C3 C4 -4.4(14) . . . . ?
C1 C2 C19 Au1 -25.1(7) . . . . ?
C1 C2 C19 C20 69.2(9) . . . . ?
C1 C2 C19 C26 -111.5(7) . . . . ?
C2 C1 C6 C5 -0.2(11) . . . . ?
C2 C3 C4 C5 5.3(17) . . . . ?
C2 C19 C20 C21 -163.2(6) . . . . ?
C2 C19 C20 C25 16.4(9) . . . . ?
C2 C19 C26 C27 -144.1(5) . . . . ?
C2 C19 C26 C31 36.8(7) . . . . ?
C3 C2 C19 Au1 157.1(6) . . . . ?
C3 C2 C19 C20 -108.6(8) . . . . ?
C3 C2 C19 C26 70.7(9) . . . . ?
C3 C4 C5 C6 -3.6(16) . . . . ?
C4 C5 C6 C1 1.1(13) . . . . ?
C6 C1 C2 C3 1.8(11) . . . . ?
C6 C1 C2 C19 -176.0(6) . . . . ?
C7 P1 C1 C2 156.1(5) . . . . ?
C7 P1 C1 C6 -23.8(6) . . . . ?
C7 P1 C13 C14 62.0(6) . . . . ?
C7 P1 C13 C18 -117.4(5) . . . . ?
C7 C8 C9 C10 0.0 . . . . ?
C8 C7 C12 C11 0.0 . . . . ?
C8 C9 C10 C11 0.0 . . . . ?
C9 C10 C11 C12 0.0 . . . . ?
C10 C11 C12 C7 0.0 . . . . ?
C12 C7 C8 C9 0.0 . . . . ?
C13 P1 C1 C2 -92.7(7) . . . . ?
C13 P1 C1 C6 87.4(6) . . . . ?
C13 P1 C7 C8 -164.0(3) . . . . ?
C13 P1 C7 C12 20.5(4) . . . . ?
C13 C14 C15 C16 -3.4(15) . . . . ?
C14 C13 C18 C17 0.0(10) . . . . ?
C14 C15 C16 C17 2.8(17) . . . . ?
C15 C16 C17 C18 -0.7(15) . . . . ?
C16 C17 C18 C13 -0.7(12) . . . . ?
C18 C13 C14 C15 1.9(11) . . . . ?
C19 C2 C3 C4 173.6(9) . . . . ?
C19 C20 C21 C22 -178.1(7) . . . . ?
C19 C20 C25 C24 177.3(6) . . . . ?
C19 C26 C31 C30 179.1(5) . . . . ?
C20 C19 C26 C27 35.1(7) . . . . ?
C20 C19 C26 C31 -144.0(6) . . . . ?
C20 C21 C22 C23 1.6(11) . . . . ?
C21 C20 C25 C24 -3.1(9) . . . . ?
C21 C22 C23 N1 177.2(7) . . . . ?
C21 C22 C23 C24 -4.6(10) . . . . ?
C22 C23 C24 C25 3.7(9) . . . . ?
C23 C24 C25 C20 0.1(10) . . . . ?
C25 C20 C21 C22 2.2(10) . . . . ?
C30 C29 C28 C27 0.0 . . . . ?
C29 C30 C31 C26 0.0 . . . . ?
C29 C28 C27 C26 0.0 . . . . ?
C28 C27 C26 C19 -179.1(5) . . . . ?
C28 C27 C26 C31 0.0 . . . . ?
C27 C26 C31 C30 0.0 . . . . ?
C26 C19 C20 C21 17.6(10) . . . . ?
C26 C19 C20 C25 -162.8(6) . . . . ?
C31 C30 C29 C28 0.0 . . . . ?
C32 N1 C23 C22 175.3(6) . . . . ?
C32 N1 C23 C24 -2.9(10) . . . . ?
C33 N1 C23 C22 -9.7(10) . . . . ?
C33 N1 C23 C24 172.2(6) . . . . ?
F2 B1 F3 F4 -79(2) . . . . ?
F2 B1 F4 F3 124(2) . . . . ?
F3A B1 F1 F4A -153.0(17) . . . . ?
F3A B1 F4A F1 65(4) . . . . ?

loop_
_twin_individual_id
_twin_individual_mass_fraction_refined
1 0.510(8)
2 0.490(8)
